data_4328551
loop_
_publ_author_name
'Sheng-Ping Guo'
'Tae-Soo You'
'Svilen Bobev'

_publ_section_title
;
 Closely Related Rare-Earth Metal Germanides RE2Li2Ge3andRE3Li4Ge4 (RE =
 La-Nd, Sm): Synthesis, Crystal Chemistry, and Magnetic Properties
;
_journal_name_full 'Inorganic Chemistry'
_journal_page_first 3119
_journal_page_last 3129
_journal_paper_doi 10.1021/ic202591j
_journal_volume 51
_journal_year 2012
_chemical_formula_moiety 'Nd3 Li4 Ge4'
_chemical_formula_sum 'Ge4 Li4 Nd3'
_chemical_formula_weight 750.84
_chemical_name_systematic
; 
 ? 
;
_space_group_IT_number 71
_symmetry_cell_setting orthorhombic
_symmetry_space_group_name_Hall '-I 2 2'
_symmetry_space_group_name_H-M 'I m m m'
_atom_sites_solution_primary direct
_atom_sites_solution_secondary difmap
_audit_creation_method SHELXL-97
_cell_angle_alpha 90.00
_cell_angle_beta 90.00
_cell_angle_gamma 90.00
_cell_formula_units_Z 2
_cell_length_a 4.4118(16)
_cell_length_b 6.800(2)
_cell_length_c 14.649(5)
_cell_measurement_reflns_used 2920
_cell_measurement_temperature 200(2)
_cell_measurement_theta_max 28.34
_cell_measurement_theta_min 2.78
_cell_volume 439.5(3)
_computing_cell_refinement 'Bruker SMART'
_computing_data_collection 'Bruker SMART'
_computing_data_reduction 'Bruker SAINT'
_computing_molecular_graphics 'Bruker SHELXTL'
_computing_publication_material 'Bruker SHELXTL'
_computing_structure_refinement 'SHELXL-97 (Sheldrick, 1997)'
_computing_structure_solution 'SHELXS-97 (Sheldrick, 1990)'
_diffrn_ambient_temperature 200(2)
_diffrn_measured_fraction_theta_full 1.000
_diffrn_measured_fraction_theta_max 1.000
_diffrn_measurement_device_type 'CCD area detector'
_diffrn_measurement_method 'phi and omega scans'
_diffrn_radiation_monochromator graphite
_diffrn_radiation_source 'fine-focus sealed tube'
_diffrn_radiation_type MoK\a
_diffrn_radiation_wavelength 0.71073
_diffrn_reflns_av_R_equivalents 0.0590
_diffrn_reflns_av_sigmaI/netI 0.0292
_diffrn_reflns_limit_h_max 5
_diffrn_reflns_limit_h_min -5
_diffrn_reflns_limit_k_max 9
_diffrn_reflns_limit_k_min -9
_diffrn_reflns_limit_l_max 19
_diffrn_reflns_limit_l_min -19
_diffrn_reflns_number 2920
_diffrn_reflns_theta_full 28.34
_diffrn_reflns_theta_max 28.34
_diffrn_reflns_theta_min 2.78
_exptl_absorpt_coefficient_mu 30.776
_exptl_absorpt_correction_T_max 0.4587
_exptl_absorpt_correction_T_min 0.3083
_exptl_absorpt_correction_type multi-scan
_exptl_absorpt_process_details
; 
SADABS (Sheldrick, 2003) 
;
_exptl_crystal_colour silver
_exptl_crystal_density_diffrn 5.674
_exptl_crystal_description irregular
_exptl_crystal_F_000 640
_exptl_crystal_size_max 0.05
_exptl_crystal_size_mid 0.04
_exptl_crystal_size_min 0.03
_refine_diff_density_max 1.248
_refine_diff_density_min -1.114
_refine_diff_density_rms 0.333
_refine_ls_extinction_coef 0.0060(4)
_refine_ls_extinction_expression Fc^*^=kFc[1+0.001xFc^2^\l^3^/sin(2\q)]^-1/4^
_refine_ls_extinction_method SHELXL
_refine_ls_goodness_of_fit_ref 1.013
_refine_ls_matrix_type full
_refine_ls_number_parameters 20
_refine_ls_number_reflns 342
_refine_ls_number_restraints 0
_refine_ls_restrained_S_all 1.013
_refine_ls_R_factor_all 0.0242
_refine_ls_R_factor_gt 0.0223
_refine_ls_shift/su_max 0.000
_refine_ls_shift/su_mean 0.000
_refine_ls_structure_factor_coef Fsqd
_refine_ls_weighting_details 'calc w=1/[\s^2^(Fo^2^)+(0.0345P)^2^+0.0000P] where P=(Fo^2^+2Fc^2^)/3'
_refine_ls_weighting_scheme calc
_refine_ls_wR_factor_gt 0.0526
_refine_ls_wR_factor_ref 0.0537
_reflns_number_gt 322
_reflns_number_total 342
_reflns_threshold_expression >2sigma(I)
_cod_data_source_file ic202591j_Nd3Li4Ge4.cif
_cod_data_source_block I
_cod_database_code 4328551

loop_
_symmetry_equiv_pos_as_xyz
'x, y, z'
'-x, -y, z'
'-x, y, -z'
'x, -y, -z'
'x+1/2, y+1/2, z+1/2'
'-x+1/2, -y+1/2, z+1/2'
'-x+1/2, y+1/2, -z+1/2'
'x+1/2, -y+1/2, -z+1/2'
'-x, -y, -z'
'x, y, -z'
'x, -y, z'
'-x, y, z'
'-x+1/2, -y+1/2, -z+1/2'
'x+1/2, y+1/2, -z+1/2'
'x+1/2, -y+1/2, z+1/2'
'-x+1/2, y+1/2, z+1/2'

loop_
_atom_site_label
_atom_site_type_symbol
_atom_site_fract_x
_atom_site_fract_y
_atom_site_fract_z
_atom_site_U_iso_or_equiv
_atom_site_adp_type
_atom_site_occupancy
_atom_site_symmetry_multiplicity
_atom_site_calc_flag
_atom_site_refinement_flags
Nd1 Nd 0.0000 0.0000 0.0000 0.0084(2) Uani 1 8 d S
Nd2 Nd 0.5000 0.0000 0.36891(3) 0.0092(2) Uani 1 4 d S
Ge1 Ge 0.0000 0.18484(14) 0.5000 0.0088(3) Uani 1 4 d S
Ge2 Ge 0.0000 0.0000 0.21344(6) 0.0101(3) Uani 1 4 d S
Li Li 0.0000 0.3072(16) 0.3285(7) 0.005(2) Uiso 1 2 d S

loop_
_atom_site_aniso_label
_atom_site_aniso_U_11
_atom_site_aniso_U_22
_atom_site_aniso_U_33
_atom_site_aniso_U_23
_atom_site_aniso_U_13
_atom_site_aniso_U_12
Nd1 0.0084(3) 0.0078(4) 0.0089(4) 0.000 0.000 0.000
Nd2 0.0077(3) 0.0111(3) 0.0087(3) 0.000 0.000 0.000
Ge1 0.0094(4) 0.0083(5) 0.0089(5) 0.000 0.000 0.000
Ge2 0.0083(4) 0.0126(5) 0.0094(5) 0.000 0.000 0.000

loop_
_atom_type_symbol
_atom_type_description
_atom_type_scat_dispersion_real
_atom_type_scat_dispersion_imag
_atom_type_scat_source
Li Li -0.0003 0.0001 'International Tables Vol C Tables 4.2.6.8 and 6.1.1.4'
Ge Ge 0.1547 1.8001 'International Tables Vol C Tables 4.2.6.8 and 6.1.1.4'
Nd Nd -0.1943 3.0179 'International Tables Vol C Tables 4.2.6.8 and 6.1.1.4'

loop_
_geom_angle_atom_site_label_1
_geom_angle_atom_site_label_2
_geom_angle_atom_site_label_3
_geom_angle
_geom_angle_site_symmetry_1
_geom_angle_site_symmetry_3
Ge1 Nd1 Ge1 180.00(3) 13 5_444
Ge1 Nd1 Ge1 91.65(4) 13 13_455
Ge1 Nd1 Ge1 88.35(4) 5_444 13_455
Ge1 Nd1 Ge1 88.35(4) 13 5_544
Ge1 Nd1 Ge1 91.65(4) 5_444 5_544
Ge1 Nd1 Ge1 180.0 13_455 5_544
Ge1 Nd1 Ge2 90.0 13 9
Ge1 Nd1 Ge2 90.0 5_444 9
Ge1 Nd1 Ge2 90.0 13_455 9
Ge1 Nd1 Ge2 90.0 5_544 9
Ge1 Nd1 Ge2 90.0 13 .
Ge1 Nd1 Ge2 90.0 5_444 .
Ge1 Nd1 Ge2 90.0 13_455 .
Ge1 Nd1 Ge2 90.0 5_544 .
Ge2 Nd1 Ge2 180.0 9 .
Ge1 Nd1 Li 45.97(15) 13 13
Ge1 Nd1 Li 134.03(15) 5_444 13
Ge1 Nd1 Li 100.73(14) 13_455 13
Ge1 Nd1 Li 79.27(14) 5_544 13
Ge2 Nd1 Li 134.39(13) 9 13
Ge2 Nd1 Li 45.61(13) . 13
Ge1 Nd1 Li 134.03(15) 13 5_444
Ge1 Nd1 Li 45.97(15) 5_444 5_444
Ge1 Nd1 Li 79.27(14) 13_455 5_444
Ge1 Nd1 Li 100.73(14) 5_544 5_444
Ge2 Nd1 Li 45.61(13) 9 5_444
Ge2 Nd1 Li 134.39(13) . 5_444
Li Nd1 Li 180.0(2) 13 5_444
Ge1 Nd1 Li 79.27(14) 13 14_545
Ge1 Nd1 Li 100.73(14) 5_444 14_545
Ge1 Nd1 Li 134.03(15) 13_455 14_545
Ge1 Nd1 Li 45.97(15) 5_544 14_545
Ge2 Nd1 Li 134.39(13) 9 14_545
Ge2 Nd1 Li 45.61(13) . 14_545
Li Nd1 Li 42.8(3) 13 14_545
Li Nd1 Li 137.2(3) 5_444 14_545
Ge1 Nd1 Li 100.73(14) 13 6_454
Ge1 Nd1 Li 79.27(14) 5_444 6_454
Ge1 Nd1 Li 45.97(15) 13_455 6_454
Ge1 Nd1 Li 134.03(15) 5_544 6_454
Ge2 Nd1 Li 45.61(13) 9 6_454
Ge2 Nd1 Li 134.39(13) . 6_454
Li Nd1 Li 137.2(3) 13 6_454
Li Nd1 Li 42.8(3) 5_444 6_454
Li Nd1 Li 180.0(2) 14_545 6_454
Ge1 Nd1 Li 134.03(15) 13 14_445
Ge1 Nd1 Li 45.97(15) 5_444 14_445
Ge1 Nd1 Li 79.27(14) 13_455 14_445
Ge1 Nd1 Li 100.73(14) 5_544 14_445
Ge2 Nd1 Li 134.39(13) 9 14_445
Ge2 Nd1 Li 45.61(13) . 14_445
Li Nd1 Li 91.2(3) 13 14_445
Li Nd1 Li 88.8(3) 5_444 14_445
Li Nd1 Li 75.80(19) 14_545 14_445
Li Nd1 Li 104.20(19) 6_454 14_445
Ge1 Nd1 Li 45.97(15) 13 6_554
Ge1 Nd1 Li 134.03(15) 5_444 6_554
Ge1 Nd1 Li 100.73(14) 13_455 6_554
Ge1 Nd1 Li 79.27(14) 5_544 6_554
Ge2 Nd1 Li 45.61(13) 9 6_554
Ge2 Nd1 Li 134.39(13) . 6_554
Li Nd1 Li 88.8(3) 13 6_554
Li Nd1 Li 91.2(3) 5_444 6_554
Li Nd1 Li 104.20(19) 14_545 6_554
Li Nd1 Li 75.80(19) 6_454 6_554
Li Nd1 Li 180.0 14_445 6_554
Li Nd2 Li 158.0(4) 2 1_655
Li Nd2 Li 90.9(3) 2 2_655
Li Nd2 Li 84.9(3) 1_655 2_655
Li Nd2 Li 84.9(3) 2 .
Li Nd2 Li 90.9(3) 1_655 .
Li Nd2 Li 158.0(4) 2_655 .
Li Nd2 Ge2 50.72(17) 2 .
Li Nd2 Ge2 111.01(16) 1_655 .
Li Nd2 Ge2 111.01(16) 2_655 .
Li Nd2 Ge2 50.72(18) . .
Li Nd2 Ge2 111.01(16) 2 1_655
Li Nd2 Ge2 50.72(17) 1_655 1_655
Li Nd2 Ge2 50.72(18) 2_655 1_655
Li Nd2 Ge2 111.01(16) . 1_655
Ge2 Nd2 Ge2 88.17(4) . 1_655
Li Nd2 Li 63.1(2) 2 14_545
Li Nd2 Li 96.00(13) 1_655 14_545
Li Nd2 Li 63.1(2) 2_655 14_545
Li Nd2 Li 96.00(13) . 14_545
Ge2 Nd2 Li 49.14(8) . 14_545
Ge2 Nd2 Li 49.14(8) 1_655 14_545
Li Nd2 Li 96.00(13) 2 13
Li Nd2 Li 63.1(2) 1_655 13
Li Nd2 Li 96.00(13) 2_655 13
Li Nd2 Li 63.1(2) . 13
Ge2 Nd2 Li 49.14(8) . 13
Ge2 Nd2 Li 49.14(8) 1_655 13
Li Nd2 Li 48.8(4) 14_545 13
Li Nd2 Ge1 151.12(18) 2 1_655
Li Nd2 Ge1 49.83(17) 1_655 1_655
Li Nd2 Ge1 83.56(15) 2_655 1_655
Li Nd2 Ge1 110.04(17) . 1_655
Ge2 Nd2 Ge1 156.267(19) . 1_655
Ge2 Nd2 Ge1 87.20(3) 1_655 1_655
Li Nd2 Ge1 135.44(3) 14_545 1_655
Li Nd2 Ge1 112.73(13) 13 1_655
Li Nd2 Ge1 110.04(17) 2 9_656
Li Nd2 Ge1 83.56(15) 1_655 9_656
Li Nd2 Ge1 49.83(17) 2_655 9_656
Li Nd2 Ge1 151.12(18) . 9_656
Ge2 Nd2 Ge1 156.267(19) . 9_656
Ge2 Nd2 Ge1 87.20(3) 1_655 9_656
Li Nd2 Ge1 112.73(13) 14_545 9_656
Li Nd2 Ge1 135.44(3) 13 9_656
Ge1 Nd2 Ge1 46.51(4) 1_655 9_656
Li Nd2 Ge1 49.83(17) 2 9_556
Li Nd2 Ge1 151.12(18) 1_655 9_556
Li Nd2 Ge1 110.04(17) 2_655 9_556
Li Nd2 Ge1 83.57(15) . 9_556
Ge2 Nd2 Ge1 87.20(3) . 9_556
Ge2 Nd2 Ge1 156.267(19) 1_655 9_556
Li Nd2 Ge1 112.73(13) 14_545 9_556
Li Nd2 Ge1 135.44(3) 13 9_556
Ge1 Nd2 Ge1 105.79(3) 1_655 9_556
Ge1 Nd2 Ge1 87.73(3) 9_656 9_556
Li Nd2 Ge1 83.56(15) 2 .
Li Nd2 Ge1 110.04(17) 1_655 .
Li Nd2 Ge1 151.12(18) 2_655 .
Li Nd2 Ge1 49.83(17) . .
Ge2 Nd2 Ge1 87.20(3) . .
Ge2 Nd2 Ge1 156.267(19) 1_655 .
Li Nd2 Ge1 135.44(3) 14_545 .
Li Nd2 Ge1 112.73(13) 13 .
Ge1 Nd2 Ge1 87.73(3) 1_655 .
Ge1 Nd2 Ge1 105.79(3) 9_656 .
Ge1 Nd2 Ge1 46.51(4) 9_556 .
Ge1 Ge1 Li 108.3(2) 9_556 10_556
Ge1 Ge1 Li 108.3(2) 9_556 .
Li Ge1 Li 143.4(5) 10_556 .
Ge1 Ge1 Nd1 134.173(19) 9_556 5
Li Ge1 Nd1 77.35(16) 10_556 5
Li Ge1 Nd1 77.35(16) . 5
Ge1 Ge1 Nd1 134.17(2) 9_556 5_455
Li Ge1 Nd1 77.35(16) 10_556 5_455
Li Ge1 Nd1 77.35(16) . 5_455
Nd1 Ge1 Nd1 91.65(4) 5 5_455
Ge1 Ge1 Nd2 66.744(19) 9_556 .
Li Ge1 Nd2 134.17(6) 10_556 .
Li Ge1 Nd2 63.35(15) . .
Nd1 Ge1 Nd2 77.18(2) 5 .
Nd1 Ge1 Nd2 140.55(2) 5_455 .
Ge1 Ge1 Nd2 66.744(19) 9_556 1_455
Li Ge1 Nd2 134.17(6) 10_556 1_455
Li Ge1 Nd2 63.35(15) . 1_455
Nd1 Ge1 Nd2 140.55(2) 5 1_455
Nd1 Ge1 Nd2 77.18(2) 5_455 1_455
Nd2 Ge1 Nd2 87.73(3) . 1_455
Ge1 Ge1 Nd2 66.744(18) 9_556 9_656
Li Ge1 Nd2 63.35(15) 10_556 9_656
Li Ge1 Nd2 134.17(6) . 9_656
Nd1 Ge1 Nd2 77.18(2) 5 9_656
Nd1 Ge1 Nd2 140.55(2) 5_455 9_656
Nd2 Ge1 Nd2 74.21(3) . 9_656
Nd2 Ge1 Nd2 133.49(4) 1_455 9_656
Ge1 Ge1 Nd2 66.744(19) 9_556 9_556
Li Ge1 Nd2 63.35(15) 10_556 9_556
Li Ge1 Nd2 134.17(6) . 9_556
Nd1 Ge1 Nd2 140.55(2) 5 9_556
Nd1 Ge1 Nd2 77.18(2) 5_455 9_556
Nd2 Ge1 Nd2 133.49(4) . 9_556
Nd2 Ge1 Nd2 74.21(3) 1_455 9_556
Nd2 Ge1 Nd2 87.73(3) 9_656 9_556
Li Ge2 Li 153.1(4) 14_445 13
Li Ge2 Li 59.6(4) 14_445 13_455
Li Ge2 Li 113.4(4) 13 13_455
Li Ge2 Li 113.4(4) 14_445 14_545
Li Ge2 Li 59.6(4) 13 14_545
Li Ge2 Li 153.1(4) 13_455 14_545
Li Ge2 Li 122.21(16) 14_445 .
Li Ge2 Li 76.1(2) 13 .
Li Ge2 Li 76.1(2) 13_455 .
Li Ge2 Li 122.21(16) 14_545 .
Li Ge2 Li 76.1(2) 14_445 2
Li Ge2 Li 122.21(16) 13 2
Li Ge2 Li 122.21(16) 13_455 2
Li Ge2 Li 76.1(2) 14_545 2
Li Ge2 Li 102.2(4) . 2
Li Ge2 Nd1 76.5(2) 14_445 .
Li Ge2 Nd1 76.5(2) 13 .
Li Ge2 Nd1 76.5(2) 13_455 .
Li Ge2 Nd1 76.5(2) 14_545 .
Li Ge2 Nd1 128.9(2) . .
Li Ge2 Nd1 128.9(2) 2 .
Li Ge2 Nd2 65.5(2) 14_445 1_455
Li Ge2 Nd2 138.5(2) 13 1_455
Li Ge2 Nd2 65.5(2) 13_455 1_455
Li Ge2 Nd2 138.5(2) 14_545 1_455
Li Ge2 Nd2 63.18(14) . 1_455
Li Ge2 Nd2 63.18(14) 2 1_455
Nd1 Ge2 Nd2 135.914(19) . 1_455
Li Ge2 Nd2 138.5(2) 14_445 .
Li Ge2 Nd2 65.5(2) 13 .
Li Ge2 Nd2 138.5(2) 13_455 .
Li Ge2 Nd2 65.5(2) 14_545 .
Li Ge2 Nd2 63.18(14) . .
Li Ge2 Nd2 63.18(14) 2 .
Nd1 Ge2 Nd2 135.915(19) . .
Nd2 Ge2 Nd2 88.17(4) 1_455 .
Li Li Ge2 60.2(2) 2_565 13
Li Li Ge2 60.2(2) 2_565 13_455
Ge2 Li Ge2 113.4(4) 13 13_455
Li Li Ge1 108.3(2) 2_565 .
Ge2 Li Ge1 112.2(2) 13 .
Ge2 Li Ge1 112.2(2) 13_455 .
Li Li Ge2 141.1(2) 2_565 .
Ge2 Li Ge2 103.9(2) 13 .
Ge2 Li Ge2 103.9(2) 13_455 .
Ge1 Li Ge2 110.6(4) . .
Li Li Nd2 132.45(15) 2_565 1_455
Ge2 Li Nd2 167.3(4) 13 1_455
Ge2 Li Nd2 77.53(6) 13_455 1_455
Ge1 Li Nd2 66.8(2) . 1_455
Ge2 Li Nd2 66.1(2) . 1_455
Li Li Nd2 132.45(15) 2_565 .
Ge2 Li Nd2 77.53(6) 13 .
Ge2 Li Nd2 167.3(4) 13_455 .
Ge1 Li Nd2 66.8(2) . .
Ge2 Li Nd2 66.1(2) . .
Nd2 Li Nd2 90.9(3) 1_455 .
Li Li Nd2 65.61(19) 2_565 13
Ge2 Li Nd2 65.3(2) 13 13
Ge2 Li Nd2 65.3(2) 13_455 13
Ge1 Li Nd2 173.9(4) . 13
Ge2 Li Nd2 75.5(2) . 13
Nd2 Li Nd2 116.9(2) 1_455 13
Nd2 Li Nd2 116.9(2) . 13
Li Li Li 103.7(4) 2_565 13_455
Ge2 Li Li 121.1(5) 13 13_455
Ge2 Li Li 52.58(16) 13_455 13_455
Ge1 Li Li 126.2(4) . 13_455
Ge2 Li Li 51.3(3) . 13_455
Nd2 Li Li 59.7(2) 1_455 13_455
Nd2 Li Li 117.0(5) . 13_455
Nd2 Li Li 57.3(3) 13 13_455
Li Li Li 103.7(4) 2_565 13
Ge2 Li Li 52.58(16) 13 13
Ge2 Li Li 121.1(5) 13_455 13
Ge1 Li Li 126.2(4) . 13
Ge2 Li Li 51.3(3) . 13
Nd2 Li Li 117.0(5) 1_455 13
Nd2 Li Li 59.7(2) . 13
Nd2 Li Li 57.3(3) 13 13
Li Li Li 84.5(5) 13_455 13
Li Li Nd1 68.58(17) 2_565 5
Ge2 Li Nd1 57.86(13) 13 5
Ge2 Li Nd1 119.7(3) 13_455 5
Ge1 Li Nd1 56.68(16) . 5
Ge2 Li Nd1 136.3(2) . 5
Nd2 Li Nd1 123.4(3) 1_455 5
Nd2 Li Nd1 71.03(12) . 5
Nd2 Li Nd1 119.1(2) 13 5
Li Li Nd1 171.9(5) 13_455 5
Li Li Nd1 99.44(14) 13 5
Li Li Nd1 68.58(17) 2_565 5_455
Ge2 Li Nd1 119.7(3) 13 5_455
Ge2 Li Nd1 57.86(13) 13_455 5_455
Ge1 Li Nd1 56.68(16) . 5_455
Ge2 Li Nd1 136.3(2) . 5_455
Nd2 Li Nd1 71.03(12) 1_455 5_455
Nd2 Li Nd1 123.4(3) . 5_455
Nd2 Li Nd1 119.1(2) 13 5_455
Li Li Nd1 99.44(14) 13_455 5_455
Li Li Nd1 171.9(5) 13 5_455
Nd1 Li Nd1 75.80(19) 5 5_455

loop_
_geom_bond_atom_site_label_1
_geom_bond_atom_site_label_2
_geom_bond_distance
_geom_bond_site_symmetry_2
Nd1 Ge1 3.0756(10) 13
Nd1 Ge1 3.0756(10) 5_444
Nd1 Ge1 3.0756(10) 13_455
Nd1 Ge1 3.0756(10) 5_544
Nd1 Ge2 3.1267(15) 9
Nd1 Ge2 3.1268(15) .
Nd1 Li 3.591(8) 13
Nd1 Li 3.591(8) 5_444
Nd1 Li 3.591(8) 14_545
Nd1 Li 3.591(8) 6_454
Nd1 Li 3.591(8) 14_445
Nd1 Li 3.591(8) 6_554
Nd2 Li 3.095(8) 2
Nd2 Li 3.095(8) 1_655
Nd2 Li 3.095(8) 2_655
Nd2 Li 3.095(8) .
Nd2 Ge2 3.1706(11) .
Nd2 Ge2 3.1706(11) 1_655
Nd2 Li 3.176(10) 14_545
Nd2 Li 3.176(10) 13
Nd2 Ge1 3.1834(9) 1_655
Nd2 Ge1 3.1834(9) 9_656
Nd2 Ge1 3.1834(9) 9_556
Nd2 Ge1 3.1834(9) .
Ge1 Ge1 2.514(2) 9_556
Ge1 Li 2.646(10) 10_556
Ge1 Li 2.646(10) .
Ge1 Nd1 3.0755(10) 5
Ge1 Nd1 3.0755(10) 5_455
Ge1 Nd2 3.1834(9) 1_455
Ge1 Nd2 3.1834(9) 9_656
Ge1 Nd2 3.1834(9) 9_556
Ge2 Li 2.639(6) 14_445
Ge2 Li 2.639(6) 13
Ge2 Li 2.639(6) 13_455
Ge2 Li 2.639(6) 14_545
Ge2 Li 2.684(10) .
Ge2 Li 2.684(10) 2
Ge2 Nd2 3.1706(11) 1_455
Li Li 2.62(2) 2_565
Li Ge2 2.639(6) 13
Li Ge2 2.639(6) 13_455
Li Nd2 3.095(8) 1_455
Li Nd2 3.175(10) 13
Li Li 3.281(14) 13_455
Li Li 3.281(14) 13
Li Nd1 3.591(8) 5
Li Nd1 3.591(8) 5_455
